data_1550612
loop_
_publ_author_name
'Sharma, Mahendra Kumar'
'Sinhababu, Soumen'
'Mahawar, Pritam'
'Mukherjee, Goutam'
'Pandey, Bhawana'
'Rajaraman, Gopalan'
'Selvarajan, Nagendran'

_publ_section_title
;
 Donor-Acceptor-Stabilized Germanium Analogues of Acid Chloride, Ester,
 and Acyl Pyrrole Compounds: Synthesis and Reactivity
;
_journal_name_full 'Chemical Science'
_journal_paper_doi 10.1039/C8SC05380D
_journal_year 2019
_chemical_formula_moiety 'C37 H32 B F15 Ge N2 O2'
_chemical_formula_sum 'C37 H32 B F15 Ge N2 O2'
_chemical_formula_weight 905.07
_space_group_crystal_system monoclinic
_space_group_IT_number 14
_space_group_name_Hall '-P 2yn'
_space_group_name_H-M_alt 'P 1 21/n 1'
_symmetry_space_group_name_Hall '-P 2yn'
_symmetry_space_group_name_H-M 'P 1 21/n 1'
_atom_sites_solution_hydrogens geom
_audit_creation_method SHELXL-2014/7
_audit_update_record
;
2018-06-22 deposited with the CCDC.    2019-02-18 downloaded from the CCDC.
;
_cell_angle_alpha 90
_cell_angle_beta 96.277(8)
_cell_angle_gamma 90
_cell_formula_units_Z 8
_cell_length_a 11.415(3)
_cell_length_b 38.762(14)
_cell_length_c 17.556(6)
_cell_measurement_reflns_used 918
_cell_measurement_temperature 100(2)
_cell_measurement_theta_max 16.28
_cell_measurement_theta_min 2.57
_cell_volume 7721(4)
_computing_cell_refinement 'Bruker SAINT'
_computing_data_collection 'Bruker APEX2'
_computing_data_reduction 'Bruker SAINT'
_computing_molecular_graphics 'Bruker SHELXTL'
_computing_publication_material 'Bruker SHELXTL'
_computing_structure_refinement 'SHELXL-2014 (Sheldrick 2014)'
_computing_structure_solution 'SHELXS-97 (Sheldrick 2008)'
_diffrn_ambient_temperature 100(2)
_diffrn_measured_fraction_theta_full 0.998
_diffrn_measured_fraction_theta_max 0.994
_diffrn_measurement_device_type 'Bruker APEX-II CCD'
_diffrn_measurement_method '\f and \w scans'
_diffrn_radiation_type MoK\a
_diffrn_radiation_wavelength 0.71073
_diffrn_reflns_av_R_equivalents 0.1875
_diffrn_reflns_av_unetI/netI 0.0955
_diffrn_reflns_Laue_measured_fraction_full 0.998
_diffrn_reflns_Laue_measured_fraction_max 0.994
_diffrn_reflns_limit_h_max 15
_diffrn_reflns_limit_h_min -15
_diffrn_reflns_limit_k_max 51
_diffrn_reflns_limit_k_min -51
_diffrn_reflns_limit_l_max 23
_diffrn_reflns_limit_l_min -23
_diffrn_reflns_number 253267
_diffrn_reflns_point_group_measured_fraction_full 0.998
_diffrn_reflns_point_group_measured_fraction_max 0.994
_diffrn_reflns_theta_full 25.242
_diffrn_reflns_theta_max 28.355
_diffrn_reflns_theta_min 1.961
_exptl_absorpt_coefficient_mu 0.902
_exptl_absorpt_correction_type none
_exptl_crystal_colour yellow
_exptl_crystal_density_diffrn 1.557
_exptl_crystal_description block
_exptl_crystal_F_000 3648.0
_exptl_crystal_size_max 0.20
_exptl_crystal_size_mid 0.18
_exptl_crystal_size_min 0.17
_refine_diff_density_max 0.695
_refine_diff_density_min -0.495
_refine_diff_density_rms 0.077
_refine_ls_extinction_method none
_refine_ls_goodness_of_fit_ref 1.047
_refine_ls_hydrogen_treatment constr
_refine_ls_matrix_type full
_refine_ls_number_parameters 1059
_refine_ls_number_reflns 19194
_refine_ls_number_restraints 0
_refine_ls_restrained_S_all 1.047
_refine_ls_R_factor_all 0.1042
_refine_ls_R_factor_gt 0.0560
_refine_ls_shift/su_max 0.001
_refine_ls_shift/su_mean 0.000
_refine_ls_structure_factor_coef Fsqd
_refine_ls_weighting_details 'w=1/[\s^2^(Fo^2^)+(0.0384P)^2^+3.8265P] where P=(Fo^2^+2Fc^2^)/3'
_refine_ls_weighting_scheme calc
_refine_ls_wR_factor_gt 0.0962
_refine_ls_wR_factor_ref 0.1068
_reflns_Friedel_coverage 0.000
_reflns_number_gt 12820
_reflns_number_total 19194
_reflns_threshold_expression 'I > 2\s(I)'
_cod_data_source_file c8sc05380d2.cif
_cod_data_source_block Compound_20__msh102_0m_a
_cod_original_cell_volume 7722(4)
_cod_database_code 1550612
_shelx_shelxl_version_number 2014/7
_shelx_space_group_comment
;
The symmetry employed for this shelxl refinement is uniquely defined
by the following loop, which should always be used as a source of
symmetry information in preference to the above space-group names.
They are only intended as comments.
;

loop_
_space_group_symop_operation_xyz
'x, y, z'
'-x+1/2, y+1/2, -z+1/2'
'-x, -y, -z'
'x-1/2, -y-1/2, z-1/2'

loop_
_atom_site_label
_atom_site_type_symbol
_atom_site_fract_x
_atom_site_fract_y
_atom_site_fract_z
_atom_site_U_iso_or_equiv
_atom_site_adp_type
_atom_site_occupancy
_atom_site_site_symmetry_order
_atom_site_calc_flag
_atom_site_refinement_flags_posn
_atom_site_refinement_flags_adp
Ge2 Ge 0.04250(2) 0.38421(2) 0.28686(2) 0.01711(7) Uani 1 1 d . .
Ge1 Ge 0.80561(2) 0.13081(2) 0.32343(2) 0.01795(7) Uani 1 1 d . .
F5 F 0.73371(14) 0.22855(5) 0.42149(10) 0.0276(4) Uani 1 1 d . .
F20 F 0.47108(13) 0.45312(5) 0.29081(10) 0.0265(4) Uani 1 1 d . .
F30 F 0.37017(15) 0.40072(5) 0.18837(9) 0.0285(4) Uani 1 1 d . .
F15 F 0.58828(15) 0.17224(5) 0.12913(9) 0.0270(4) Uani 1 1 d . .
F25 F 0.48334(14) 0.41788(5) 0.43745(10) 0.0269(4) Uani 1 1 d . .
F16 F 0.05934(14) 0.46649(5) 0.22347(10) 0.0291(4) Uani 1 1 d . .
F1 F 0.35523(14) 0.18754(5) 0.32167(10) 0.0292(4) Uani 1 1 d . .
F26 F 0.28800(14) 0.37255(5) 0.44014(9) 0.0256(4) Uani 1 1 d . .
F10 F 0.87769(14) 0.21149(5) 0.28720(11) 0.0337(5) Uani 1 1 d . .
F11 F 0.49062(14) 0.12980(5) 0.36757(9) 0.0257(4) Uani 1 1 d . .
F6 F 0.47122(14) 0.22521(5) 0.20511(10) 0.0285(4) Uani 1 1 d . .
F12 F 0.34798(15) 0.08360(5) 0.29313(11) 0.0352(5) Uani 1 1 d . .
F13 F 0.31886(14) 0.08231(5) 0.13673(11) 0.0357(5) Uani 1 1 d . .
F14 F 0.43733(16) 0.12876(5) 0.05740(10) 0.0345(5) Uani 1 1 d . .
F29 F 0.50155(16) 0.34435(5) 0.18632(10) 0.0361(5) Uani 1 1 d . .
F2 F 0.26003(16) 0.22357(5) 0.42635(12) 0.0418(5) Uani 1 1 d . .
F24 F 0.54082(15) 0.45429(5) 0.56220(10) 0.0362(5) Uani 1 1 d . .
F28 F 0.52325(16) 0.30010(5) 0.30764(11) 0.0400(5) Uani 1 1 d . .
F23 F 0.39565(18) 0.50471(6) 0.60601(11) 0.0469(6) Uani 1 1 d . .
F7 F 0.52149(17) 0.27774(5) 0.11627(11) 0.0358(5) Uani 1 1 d . .
F3 F 0.39511(19) 0.26222(5) 0.53120(11) 0.0432(5) Uani 1 1 d . .
F9 F 0.92544(17) 0.26417(6) 0.19962(12) 0.0463(6) Uani 1 1 d . .
F21 F 0.12586(15) 0.48140(5) 0.39327(11) 0.0343(5) Uani 1 1 d . .
F17 F 0.10165(16) 0.51810(5) 0.13301(11) 0.0378(5) Uani 1 1 d . .
F18 F 0.32626(19) 0.53988(6) 0.12056(12) 0.0473(6) Uani 1 1 d . .
F27 F 0.41270(17) 0.31509(5) 0.43365(11) 0.0399(5) Uani 1 1 d . .
F4 F 0.63247(18) 0.26655(5) 0.52187(10) 0.0386(5) Uani 1 1 d . .
O3 O 0.12318(15) 0.41669(5) 0.33356(11) 0.0197(4) Uani 1 1 d . .
O4 O -0.10801(16) 0.39101(6) 0.27539(12) 0.0250(5) Uani 1 1 d . .
F19 F 0.51074(16) 0.50649(6) 0.20201(12) 0.0452(6) Uani 1 1 d . .
F8 F 0.7500(2) 0.29816(6) 0.11254(12) 0.0482(6) Uani 1 1 d . .
O1 O 0.72607(16) 0.16542(5) 0.34982(11) 0.0206(4) Uani 1 1 d . .
O2 O 0.94043(17) 0.12624(6) 0.37713(12) 0.0292(5) Uani 1 1 d . .
F22 F 0.18873(18) 0.51789(5) 0.51808(13) 0.0454(6) Uani 1 1 d . .
N3 N 0.08565(19) 0.37084(7) 0.19286(13) 0.0191(5) Uani 1 1 d . .
N2 N 0.8198(2) 0.12561(6) 0.22016(13) 0.0203(5) Uani 1 1 d . .
N1 N 0.7263(2) 0.08909(6) 0.31745(14) 0.0200(5) Uani 1 1 d . .
N4 N 0.0785(2) 0.33971(6) 0.31951(14) 0.0197(5) Uani 1 1 d . .
C69 C 0.3257(2) 0.39080(7) 0.31606(16) 0.0171(6) Uani 1 1 d . .
C32 C 0.5427(2) 0.15509(8) 0.25333(16) 0.0191(6) Uani 1 1 d . .
C35 C 0.3895(2) 0.10600(8) 0.17391(18) 0.0248(7) Uani 1 1 d . .
C33 C 0.4797(2) 0.13058(8) 0.28994(16) 0.0202(6) Uani 1 1 d . .
C37 C 0.5268(2) 0.15234(8) 0.17403(16) 0.0198(6) Uani 1 1 d . .
C49 C 0.0612(3) 0.32580(8) 0.39596(16) 0.0238(7) Uani 1 1 d . .
H49A H 0.0375 0.3449 0.4283 0.029 Uiso 1 1 calc R U
H49B H 0.1375 0.3168 0.4201 0.029 Uiso 1 1 calc R U
C68 C 0.4039(2) 0.44179(8) 0.45453(16) 0.0203(6) Uani 1 1 d . .
C36 C 0.4495(2) 0.12926(9) 0.13467(17) 0.0247(7) Uani 1 1 d . .
C34 C 0.4045(2) 0.10655(8) 0.25338(19) 0.0237(7) Uani 1 1 d . .
C26 C 0.6707(2) 0.21511(8) 0.25041(16) 0.0200(6) Uani 1 1 d . .
C38 C 0.1346(2) 0.33899(8) 0.19414(16) 0.0198(6) Uani 1 1 d . .
C74 C 0.3806(2) 0.38102(8) 0.25255(16) 0.0203(6) Uani 1 1 d . .
C44 C 0.1315(2) 0.32119(8) 0.26726(17) 0.0206(6) Uani 1 1 d . .
C57 C 0.2642(2) 0.45624(8) 0.26204(16) 0.0199(6) Uani 1 1 d . .
C24 C 0.5655(3) 0.24523(8) 0.47458(17) 0.0272(7) Uani 1 1 d . .
C1 C 0.6946(2) 0.07934(8) 0.24394(17) 0.0207(6) Uani 1 1 d . .
C31 C 0.7842(3) 0.22677(8) 0.24586(17) 0.0246(7) Uani 1 1 d . .
C30 C 0.8123(3) 0.25409(9) 0.20079(18) 0.0309(8) Uani 1 1 d . .
C6 C 0.7216(2) 0.09896(9) 0.10796(17) 0.0249(7) Uani 1 1 d . .
H6 H 0.7652 0.1146 0.0802 0.030 Uiso 1 1 calc R U
C53 C -0.1835(3) 0.41276(8) 0.31798(18) 0.0252(7) Uani 1 1 d . .
C25 C 0.6152(3) 0.22549(8) 0.42148(16) 0.0222(6) Uani 1 1 d . .
C58 C 0.1744(2) 0.47464(8) 0.22021(17) 0.0217(6) Uani 1 1 d . .
C70 C 0.3394(2) 0.36668(8) 0.37487(16) 0.0199(6) Uani 1 1 d . .
C59 C 0.1936(3) 0.50212(8) 0.17328(18) 0.0281(7) Uani 1 1 d . .
C20 C 0.5518(2) 0.20433(7) 0.36773(16) 0.0196(6) Uani 1 1 d . .
C63 C 0.2980(2) 0.44666(7) 0.40849(16) 0.0185(6) Uani 1 1 d . .
C7 C 0.7462(2) 0.10108(8) 0.18780(17) 0.0211(6) Uani 1 1 d . .
C66 C 0.3657(3) 0.48615(9) 0.54226(18) 0.0304(8) Uani 1 1 d . .
C22 C 0.3782(3) 0.22415(8) 0.42573(19) 0.0274(7) Uani 1 1 d . .
C60 C 0.3067(3) 0.51317(9) 0.16640(19) 0.0316(8) Uani 1 1 d . .
C71 C 0.4036(3) 0.33668(8) 0.37351(18) 0.0249(7) Uani 1 1 d . .
C45 C 0.0661(2) 0.39358(8) 0.12561(16) 0.0229(6) Uani 1 1 d . .
H45A H 0.1270 0.3888 0.0910 0.028 Uiso 1 1 calc R U
H45B H 0.0754 0.4179 0.1427 0.028 Uiso 1 1 calc R U
C5 C 0.6444(3) 0.07796(9) 0.06269(18) 0.0322(8) Uani 1 1 d . .
H5 H 0.6388 0.0827 0.0093 0.039 Uiso 1 1 calc R U
C50 C -0.0311(3) 0.29705(8) 0.39530(18) 0.0258(7) Uani 1 1 d . .
H50 H -0.0112 0.2789 0.3583 0.031 Uiso 1 1 calc R U
C46 C -0.0563(3) 0.38907(9) 0.08086(17) 0.0274(7) Uani 1 1 d . .
H46 H -0.1165 0.3915 0.1178 0.033 Uiso 1 1 calc R U
C27 C 0.5863(3) 0.23413(8) 0.20525(17) 0.0229(6) Uani 1 1 d . .
C29 C 0.7249(3) 0.27136(9) 0.15699(18) 0.0310(8) Uani 1 1 d . .
C43 C 0.1786(2) 0.28858(8) 0.28507(18) 0.0260(7) Uani 1 1 d . .
H43 H 0.1744 0.2816 0.3366 0.031 Uiso 1 1 calc R U
C62 C 0.3761(2) 0.46866(8) 0.25260(16) 0.0224(7) Uani 1 1 d . .
C73 C 0.4472(2) 0.35130(8) 0.24917(17) 0.0240(7) Uani 1 1 d . .
C21 C 0.4313(3) 0.20528(8) 0.37206(17) 0.0236(7) Uani 1 1 d . .
C64 C 0.2307(2) 0.47335(8) 0.43294(18) 0.0237(7) Uani 1 1 d . .
C39 C 0.1843(2) 0.32608(9) 0.13043(17) 0.0257(7) Uani 1 1 d . .
H39 H 0.1820 0.3416 0.0885 0.031 Uiso 1 1 calc R U
C12 C 0.8994(2) 0.14616(9) 0.17753(17) 0.0262(7) Uani 1 1 d . .
H12A H 0.9356 0.1646 0.2114 0.031 Uiso 1 1 calc R U
H12B H 0.8528 0.1574 0.1335 0.031 Uiso 1 1 calc R U
C4 C 0.5743(3) 0.05113(9) 0.0831(2) 0.0338(8) Uani 1 1 d . .
H4 H 0.5256 0.0402 0.0428 0.041 Uiso 1 1 calc R U
C42 C 0.2304(3) 0.26447(9) 0.2407(2) 0.0323(8) Uani 1 1 d . .
H42 H 0.2523 0.2434 0.2658 0.039 Uiso 1 1 calc R U
C52 C -0.0231(3) 0.28092(10) 0.47474(19) 0.0416(10) Uani 1 1 d . .
H52A H -0.0415 0.2984 0.5121 0.062 Uiso 1 1 calc R U
H52B H 0.0568 0.2721 0.4888 0.062 Uiso 1 1 calc R U
H52C H -0.0796 0.2619 0.4746 0.062 Uiso 1 1 calc R U
C40 C 0.2360(3) 0.29464(9) 0.11805(19) 0.0311(8) Uani 1 1 d . .
H40 H 0.2626 0.2920 0.0690 0.037 Uiso 1 1 calc R U
C23 C 0.4452(3) 0.24399(8) 0.47798(18) 0.0293(7) Uani 1 1 d . .
C28 C 0.6099(3) 0.26144(8) 0.15938(18) 0.0274(7) Uani 1 1 d . .
C67 C 0.4369(3) 0.46078(8) 0.52016(16) 0.0237(7) Uani 1 1 d . .
C72 C 0.4600(3) 0.32913(8) 0.31043(19) 0.0264(7) Uani 1 1 d . .
C65 C 0.2612(3) 0.49276(8) 0.49792(19) 0.0288(7) Uani 1 1 d . .
C16 C 0.9830(3) 0.14328(10) 0.44964(18) 0.0336(8) Uani 1 1 d . .
C41 C 0.2547(3) 0.26666(10) 0.1657(2) 0.0358(9) Uani 1 1 d . .
H41 H 0.2879 0.2468 0.1448 0.043 Uiso 1 1 calc R U
C54 C -0.3053(3) 0.39735(10) 0.3003(2) 0.0371(9) Uani 1 1 d . .
H54A H -0.3301 0.3992 0.2452 0.056 Uiso 1 1 calc R U
H54B H -0.3611 0.4099 0.3288 0.056 Uiso 1 1 calc R U
H54C H -0.3036 0.3730 0.3155 0.056 Uiso 1 1 calc R U
C2 C 0.6215(3) 0.05086(8) 0.2259(2) 0.0298(7) Uani 1 1 d . .
H2 H 0.6056 0.0375 0.2690 0.036 Uiso 1 1 calc R U
C61 C 0.3996(3) 0.49614(9) 0.20732(18) 0.0295(7) Uani 1 1 d . .
C47 C -0.0719(3) 0.35357(9) 0.04342(19) 0.0344(8) Uani 1 1 d . .
H47A H -0.1513 0.3517 0.0163 0.052 Uiso 1 1 calc R U
H47B H -0.0608 0.3357 0.0830 0.052 Uiso 1 1 calc R U
H47C H -0.0135 0.3505 0.0070 0.052 Uiso 1 1 calc R U
C48 C -0.0762(3) 0.41806(9) 0.0217(2) 0.0391(9) Uani 1 1 d . .
H48A H -0.0158 0.4168 -0.0138 0.059 Uiso 1 1 calc R U
H48B H -0.0711 0.4404 0.0479 0.059 Uiso 1 1 calc R U
H48C H -0.1544 0.4155 -0.0069 0.059 Uiso 1 1 calc R U
C8 C 0.6851(3) 0.07106(8) 0.38330(17) 0.0257(7) Uani 1 1 d . .
H8A H 0.6003 0.0657 0.3712 0.031 Uiso 1 1 calc R U
H8B H 0.6929 0.0868 0.4280 0.031 Uiso 1 1 calc R U
C55 C -0.1424(3) 0.41022(10) 0.40313(19) 0.0367(9) Uani 1 1 d . .
H55A H -0.1375 0.3859 0.4184 0.055 Uiso 1 1 calc R U
H55B H -0.1987 0.4222 0.4323 0.055 Uiso 1 1 calc R U
H55C H -0.0646 0.4209 0.4136 0.055 Uiso 1 1 calc R U
C51 C -0.1549(3) 0.30994(9) 0.3699(2) 0.0361(8) Uani 1 1 d . .
H51A H -0.2100 0.2905 0.3672 0.054 Uiso 1 1 calc R U
H51B H -0.1568 0.3207 0.3194 0.054 Uiso 1 1 calc R U
H51C H -0.1778 0.3269 0.4070 0.054 Uiso 1 1 calc R U
C13 C 0.9977(3) 0.12451(10) 0.14794(19) 0.0342(8) Uani 1 1 d . .
H13 H 0.9607 0.1078 0.1091 0.041 Uiso 1 1 calc R U
B2 B 0.2496(3) 0.42616(9) 0.32791(18) 0.0176(7) Uani 1 1 d . .
C56 C -0.1775(3) 0.44942(9) 0.2902(2) 0.0417(9) Uani 1 1 d . .
H56A H -0.0982 0.4586 0.3046 0.063 Uiso 1 1 calc R U
H56B H -0.2352 0.4635 0.3135 0.063 Uiso 1 1 calc R U
H56C H -0.1951 0.4500 0.2343 0.063 Uiso 1 1 calc R U
C18 C 1.0134(3) 0.18013(11) 0.4334(2) 0.0490(11) Uani 1 1 d . .
H18A H 1.0698 0.1807 0.3952 0.073 Uiso 1 1 calc R U
H18B H 1.0484 0.1911 0.4808 0.073 Uiso 1 1 calc R U
H18C H 0.9417 0.1926 0.4137 0.073 Uiso 1 1 calc R U
B1 B 0.6254(3) 0.18386(9) 0.30456(18) 0.0177(7) Uani 1 1 d . .
C9 C 0.7518(3) 0.03744(9) 0.4057(2) 0.0361(9) Uani 1 1 d . .
H9 H 0.7511 0.0227 0.3589 0.043 Uiso 1 1 calc R U
C3 C 0.5681(3) 0.03873(9) 0.1563(2) 0.0336(8) Uani 1 1 d . .
H3 H 0.5200 0.0189 0.1594 0.040 Uiso 1 1 calc R U
C11 C 0.8786(3) 0.04352(10) 0.4376(2) 0.0448(10) Uani 1 1 d . .
H11A H 0.8808 0.0560 0.4864 0.067 Uiso 1 1 calc R U
H11B H 0.9182 0.0572 0.4012 0.067 Uiso 1 1 calc R U
H11C H 0.9189 0.0213 0.4461 0.067 Uiso 1 1 calc R U
C17 C 0.8895(3) 0.14120(11) 0.50429(19) 0.0454(10) Uani 1 1 d . .
H17A H 0.8189 0.1537 0.4825 0.068 Uiso 1 1 calc R U
H17B H 0.9195 0.1516 0.5534 0.068 Uiso 1 1 calc R U
H17C H 0.8695 0.1170 0.5123 0.068 Uiso 1 1 calc R U
C14 C 1.0661(3) 0.10405(12) 0.2129(2) 0.0558(12) Uani 1 1 d . .
H14A H 1.1275 0.0903 0.1923 0.084 Uiso 1 1 calc R U
H14B H 1.0120 0.0887 0.2363 0.084 Uiso 1 1 calc R U
H14C H 1.1025 0.1201 0.2518 0.084 Uiso 1 1 calc R U
C15 C 1.0773(3) 0.14829(13) 0.1088(2) 0.0616(13) Uani 1 1 d . .
H15A H 1.0297 0.1624 0.0708 0.092 Uiso 1 1 calc R U
H15B H 1.1335 0.1345 0.0832 0.092 Uiso 1 1 calc R U
H15C H 1.1203 0.1633 0.1470 0.092 Uiso 1 1 calc R U
C19 C 1.0916(3) 0.12236(11) 0.4786(2) 0.0564(13) Uani 1 1 d . .
H19A H 1.0693 0.0982 0.4846 0.085 Uiso 1 1 calc R U
H19B H 1.1256 0.1315 0.5283 0.085 Uiso 1 1 calc R U
H19C H 1.1499 0.1239 0.4418 0.085 Uiso 1 1 calc R U
C10 C 0.6860(4) 0.01838(12) 0.4641(3) 0.0712(16) Uani 1 1 d . .
H10A H 0.7225 -0.0042 0.4750 0.107 Uiso 1 1 calc R U
H10B H 0.6035 0.0152 0.4433 0.107 Uiso 1 1 calc R U
H10C H 0.6897 0.0319 0.5115 0.107 Uiso 1 1 calc R U

loop_
_atom_site_aniso_label
_atom_site_aniso_U_11
_atom_site_aniso_U_22
_atom_site_aniso_U_33
_atom_site_aniso_U_23
_atom_site_aniso_U_13
_atom_site_aniso_U_12
Ge2 0.01680(13) 0.01711(16) 0.01695(14) -0.00210(13) -0.00026(11) 0.00033(12)
Ge1 0.01698(13) 0.02192(17) 0.01448(14) -0.00244(13) -0.00036(11) 0.00143(13)
F5 0.0282(9) 0.0271(11) 0.0272(9) -0.0063(8) 0.0016(8) -0.0030(8)
F20 0.0188(8) 0.0340(11) 0.0259(9) 0.0043(8) -0.0003(7) -0.0013(8)
F30 0.0362(9) 0.0320(11) 0.0170(8) -0.0001(8) 0.0023(8) 0.0053(8)
F15 0.0364(9) 0.0290(11) 0.0159(8) 0.0031(8) 0.0039(7) -0.0018(8)
F25 0.0229(8) 0.0297(11) 0.0270(10) -0.0017(8) -0.0026(7) 0.0020(8)
F16 0.0220(8) 0.0267(11) 0.0370(11) 0.0025(8) -0.0041(8) 0.0015(8)
F1 0.0206(8) 0.0314(11) 0.0352(10) -0.0036(9) 0.0020(8) 0.0017(8)
F26 0.0320(9) 0.0242(10) 0.0214(9) 0.0006(8) 0.0069(7) 0.0016(8)
F10 0.0225(9) 0.0457(13) 0.0322(10) -0.0038(9) -0.0002(8) -0.0045(9)
F11 0.0356(9) 0.0253(10) 0.0166(8) 0.0029(8) 0.0050(7) -0.0013(8)
F6 0.0240(9) 0.0307(11) 0.0310(10) 0.0105(9) 0.0034(8) 0.0056(8)
F12 0.0332(10) 0.0321(12) 0.0408(12) 0.0020(9) 0.0065(9) -0.0101(9)
F13 0.0254(9) 0.0397(12) 0.0406(12) -0.0160(10) -0.0030(8) -0.0069(8)
F14 0.0399(10) 0.0453(13) 0.0163(9) -0.0062(9) -0.0061(8) 0.0015(9)
F29 0.0363(10) 0.0446(13) 0.0274(10) -0.0143(9) 0.0034(8) 0.0106(9)
F2 0.0350(10) 0.0448(14) 0.0492(13) 0.0007(11) 0.0214(9) 0.0079(10)
F24 0.0370(10) 0.0436(13) 0.0251(10) 0.0000(9) -0.0103(8) -0.0131(9)
F28 0.0432(11) 0.0309(12) 0.0440(12) -0.0096(10) -0.0038(10) 0.0208(9)
F23 0.0621(13) 0.0499(14) 0.0292(11) -0.0235(10) 0.0071(10) -0.0202(11)
F7 0.0527(12) 0.0254(11) 0.0294(10) 0.0079(9) 0.0046(9) 0.0053(9)
F3 0.0694(14) 0.0348(12) 0.0305(11) 0.0005(9) 0.0284(10) 0.0148(11)
F9 0.0381(11) 0.0631(16) 0.0392(12) -0.0054(11) 0.0106(9) -0.0278(11)
F21 0.0298(9) 0.0259(11) 0.0456(12) -0.0101(9) -0.0028(9) 0.0086(8)
F17 0.0425(11) 0.0288(11) 0.0384(11) 0.0092(9) -0.0119(9) 0.0073(9)
F18 0.0574(13) 0.0381(13) 0.0468(13) 0.0225(11) 0.0076(11) -0.0023(11)
F27 0.0577(12) 0.0262(11) 0.0346(11) 0.0081(9) -0.0009(10) 0.0121(10)
F4 0.0611(13) 0.0285(12) 0.0248(10) -0.0082(9) -0.0015(9) 0.0023(10)
O3 0.0169(9) 0.0185(11) 0.0234(11) -0.0035(9) 0.0007(8) 0.0006(8)
O4 0.0180(9) 0.0296(13) 0.0273(11) -0.0107(10) 0.0017(9) 0.0016(9)
F19 0.0350(10) 0.0529(15) 0.0486(13) 0.0182(11) 0.0085(10) -0.0110(10)
F8 0.0721(15) 0.0389(13) 0.0348(12) 0.0093(10) 0.0114(11) -0.0234(12)
O1 0.0232(10) 0.0225(12) 0.0155(10) -0.0032(8) -0.0008(8) 0.0036(9)
O2 0.0207(10) 0.0405(15) 0.0244(11) -0.0107(10) -0.0066(9) 0.0076(10)
F22 0.0505(12) 0.0327(12) 0.0551(14) -0.0247(11) 0.0155(11) 0.0012(10)
N3 0.0199(11) 0.0211(13) 0.0164(11) -0.0014(10) 0.0029(9) 0.0000(10)
N2 0.0204(11) 0.0244(15) 0.0160(11) -0.0035(10) 0.0022(9) 0.0007(10)
N1 0.0221(11) 0.0216(14) 0.0162(12) 0.0010(10) 0.0009(10) 0.0016(10)
N4 0.0223(11) 0.0171(13) 0.0192(12) -0.0019(10) -0.0007(10) -0.0001(10)
C69 0.0146(12) 0.0160(15) 0.0198(14) -0.0023(11) -0.0018(11) -0.0013(11)
C32 0.0207(13) 0.0174(15) 0.0186(14) 0.0002(12) -0.0003(11) 0.0041(12)
C35 0.0166(13) 0.0261(18) 0.0304(17) -0.0076(14) -0.0039(12) -0.0022(12)
C33 0.0202(13) 0.0224(16) 0.0177(14) -0.0001(12) 0.0006(11) 0.0043(12)
C37 0.0195(13) 0.0214(16) 0.0180(14) 0.0015(12) -0.0002(11) 0.0023(12)
C49 0.0301(15) 0.0223(17) 0.0178(14) 0.0008(12) -0.0032(12) -0.0037(13)
C68 0.0231(14) 0.0202(16) 0.0177(14) -0.0006(12) 0.0026(11) -0.0031(12)
C36 0.0243(14) 0.0306(18) 0.0184(14) -0.0040(14) -0.0011(12) 0.0070(14)
C34 0.0206(13) 0.0179(16) 0.0327(17) 0.0022(13) 0.0035(13) -0.0016(12)
C26 0.0226(14) 0.0195(16) 0.0183(14) -0.0030(12) 0.0040(11) 0.0002(12)
C38 0.0142(12) 0.0228(16) 0.0214(14) -0.0054(12) -0.0020(11) -0.0001(11)
C74 0.0193(13) 0.0235(16) 0.0170(13) -0.0011(12) -0.0033(11) -0.0022(12)
C44 0.0192(13) 0.0191(16) 0.0220(15) -0.0046(12) -0.0045(12) 0.0020(12)
C57 0.0222(13) 0.0165(15) 0.0204(14) -0.0055(12) -0.0003(12) 0.0014(12)
C24 0.0471(19) 0.0180(17) 0.0164(14) -0.0007(12) 0.0025(14) 0.0029(14)
C1 0.0213(13) 0.0190(16) 0.0211(15) -0.0028(12) -0.0010(12) 0.0065(12)
C31 0.0270(15) 0.0282(18) 0.0184(14) -0.0061(13) 0.0015(12) -0.0029(13)
C30 0.0301(16) 0.040(2) 0.0236(16) -0.0077(15) 0.0070(13) -0.0159(15)
C6 0.0247(14) 0.0318(19) 0.0183(14) -0.0068(13) 0.0023(12) 0.0041(13)
C53 0.0256(15) 0.0246(17) 0.0260(16) -0.0060(14) 0.0055(13) 0.0040(13)
C25 0.0300(15) 0.0195(16) 0.0175(14) 0.0015(12) 0.0040(12) 0.0014(13)
C58 0.0215(14) 0.0190(16) 0.0239(15) -0.0026(13) -0.0016(12) 0.0006(12)
C70 0.0211(13) 0.0173(15) 0.0213(14) -0.0025(12) 0.0023(11) -0.0011(12)
C59 0.0362(16) 0.0199(17) 0.0265(16) 0.0000(14) -0.0051(14) 0.0057(14)
C20 0.0266(14) 0.0154(15) 0.0169(13) 0.0020(11) 0.0025(12) 0.0014(12)
C63 0.0216(13) 0.0150(15) 0.0191(14) -0.0026(12) 0.0033(11) -0.0030(11)
C7 0.0155(12) 0.0257(17) 0.0217(15) -0.0028(13) 0.0004(11) 0.0036(12)
C66 0.0425(18) 0.0302(19) 0.0195(15) -0.0117(14) 0.0074(14) -0.0177(15)
C22 0.0289(15) 0.0238(18) 0.0314(17) 0.0072(14) 0.0117(13) 0.0066(13)
C60 0.0441(19) 0.0218(18) 0.0285(17) 0.0091(14) 0.0029(15) -0.0018(15)
C71 0.0287(15) 0.0195(17) 0.0244(15) 0.0018(13) -0.0065(13) 0.0024(13)
C45 0.0265(14) 0.0249(17) 0.0177(14) 0.0002(12) 0.0040(12) -0.0005(13)
C5 0.0319(16) 0.040(2) 0.0236(16) -0.0140(15) -0.0038(14) 0.0096(16)
C50 0.0355(16) 0.0203(17) 0.0214(15) -0.0011(13) 0.0017(13) -0.0052(14)
C46 0.0277(15) 0.033(2) 0.0206(15) 0.0022(14) 0.0008(12) 0.0033(14)
C27 0.0265(15) 0.0209(17) 0.0216(15) -0.0009(13) 0.0043(12) -0.0011(13)
C29 0.050(2) 0.0263(19) 0.0187(15) 0.0000(14) 0.0111(14) -0.0120(16)
C43 0.0257(15) 0.0254(18) 0.0248(16) -0.0041(13) -0.0068(13) 0.0031(13)
C62 0.0231(14) 0.0241(17) 0.0189(14) -0.0004(12) -0.0033(12) 0.0033(12)
C73 0.0199(13) 0.0290(18) 0.0233(15) -0.0126(14) 0.0031(12) 0.0028(13)
C21 0.0269(15) 0.0194(16) 0.0242(15) 0.0042(13) 0.0021(13) 0.0013(13)
C64 0.0227(14) 0.0206(17) 0.0282(16) -0.0044(13) 0.0045(13) -0.0029(12)
C39 0.0238(14) 0.0305(19) 0.0226(15) -0.0055(13) 0.0020(12) 0.0005(13)
C12 0.0230(14) 0.0333(19) 0.0230(15) -0.0024(14) 0.0056(12) -0.0018(14)
C4 0.0265(16) 0.035(2) 0.0380(19) -0.0184(16) -0.0070(15) 0.0043(15)
C42 0.0320(16) 0.0237(18) 0.0380(19) -0.0061(15) -0.0111(15) 0.0116(14)
C52 0.057(2) 0.037(2) 0.0287(18) 0.0069(16) -0.0051(17) -0.0262(18)
C40 0.0240(15) 0.040(2) 0.0294(17) -0.0137(16) 0.0017(13) 0.0070(15)
C23 0.0493(19) 0.0211(18) 0.0204(15) 0.0039(13) 0.0173(14) 0.0106(15)
C28 0.0378(17) 0.0231(17) 0.0213(15) 0.0012(13) 0.0031(14) 0.0010(14)
C67 0.0259(14) 0.0273(18) 0.0173(14) 0.0010(13) 0.0006(12) -0.0111(13)
C72 0.0242(15) 0.0202(17) 0.0329(17) -0.0059(14) -0.0051(13) 0.0062(13)
C65 0.0358(17) 0.0199(17) 0.0329(18) -0.0084(14) 0.0137(14) -0.0037(14)
C16 0.0268(16) 0.050(2) 0.0214(16) -0.0100(16) -0.0102(13) 0.0011(16)
C41 0.0307(17) 0.038(2) 0.0359(19) -0.0160(17) -0.0072(15) 0.0159(16)
C54 0.0219(15) 0.048(2) 0.042(2) -0.0068(18) 0.0053(14) 0.0021(16)
C2 0.0328(16) 0.0209(18) 0.0345(18) -0.0035(14) -0.0010(14) 0.0013(14)
C61 0.0287(15) 0.033(2) 0.0272(16) 0.0047(15) 0.0032(13) -0.0058(14)
C47 0.0330(17) 0.039(2) 0.0285(17) 0.0026(16) -0.0084(14) -0.0063(16)
C48 0.047(2) 0.036(2) 0.0329(19) 0.0074(17) -0.0026(16) 0.0103(17)
C8 0.0281(15) 0.0252(18) 0.0240(16) 0.0036(13) 0.0039(13) -0.0012(13)
C55 0.0407(19) 0.041(2) 0.0285(18) -0.0103(16) 0.0026(15) 0.0073(17)
C51 0.0344(17) 0.030(2) 0.044(2) 0.0036(17) 0.0044(16) -0.0089(15)
C13 0.0254(15) 0.051(3) 0.0273(17) -0.0007(16) 0.0093(13) 0.0008(15)
B2 0.0178(14) 0.0164(17) 0.0180(15) -0.0048(13) -0.0006(12) 0.0018(13)
C56 0.051(2) 0.029(2) 0.048(2) 0.0026(18) 0.0171(18) 0.0108(17)
C18 0.051(2) 0.057(3) 0.036(2) -0.0142(19) -0.0121(18) -0.014(2)
B1 0.0201(15) 0.0169(17) 0.0161(15) -0.0005(13) 0.0022(12) 0.0013(13)
C9 0.0389(18) 0.032(2) 0.0357(19) 0.0134(16) -0.0036(16) 0.0039(16)
C3 0.0322(17) 0.0237(18) 0.043(2) -0.0092(16) -0.0046(16) -0.0015(14)
C11 0.042(2) 0.045(2) 0.046(2) 0.0042(19) -0.0019(18) 0.0133(18)
C17 0.041(2) 0.074(3) 0.0200(16) -0.0055(18) -0.0009(15) 0.005(2)
C14 0.045(2) 0.083(4) 0.042(2) 0.015(2) 0.0156(18) 0.030(2)
C15 0.044(2) 0.092(4) 0.054(3) 0.011(3) 0.028(2) 0.005(2)
C19 0.036(2) 0.077(3) 0.050(3) -0.014(2) -0.0221(19) 0.011(2)
C10 0.056(3) 0.063(3) 0.093(4) 0.053(3) 0.000(3) 0.004(2)

loop_
_atom_type_symbol
_atom_type_description
_atom_type_scat_dispersion_real
_atom_type_scat_dispersion_imag
_atom_type_scat_source
C C 0.0033 0.0016 'International Tables Vol C Tables 4.2.6.8 and 6.1.1.4'
H H 0.0000 0.0000 'International Tables Vol C Tables 4.2.6.8 and 6.1.1.4'
B B 0.0013 0.0007 'International Tables Vol C Tables 4.2.6.8 and 6.1.1.4'
F F 0.0171 0.0103 'International Tables Vol C Tables 4.2.6.8 and 6.1.1.4'
Ge Ge 0.1547 1.8001 'International Tables Vol C Tables 4.2.6.8 and 6.1.1.4'
N N 0.0061 0.0033 'International Tables Vol C Tables 4.2.6.8 and 6.1.1.4'
O O 0.0106 0.0060 'International Tables Vol C Tables 4.2.6.8 and 6.1.1.4'

loop_
_geom_angle_atom_site_label_1
_geom_angle_atom_site_label_2
_geom_angle_atom_site_label_3
_geom_angle
O3 Ge2 O4 114.76(9)
O3 Ge2 N3 116.83(10)
O4 Ge2 N3 107.31(10)
O3 Ge2 N4 116.55(10)
O4 Ge2 N4 111.27(10)
N3 Ge2 N4 86.75(11)
O1 Ge1 O2 113.62(9)
O1 Ge1 N2 117.18(10)
O2 Ge1 N2 110.87(10)
O1 Ge1 N1 115.42(10)
O2 Ge1 N1 110.08(11)
N2 Ge1 N1 86.79(11)
B2 O3 Ge2 128.11(18)
C53 O4 Ge2 131.29(17)
B1 O1 Ge1 128.80(17)
C16 O2 Ge1 128.24(18)
C38 N3 C45 125.9(2)
C38 N3 Ge2 113.01(19)
C45 N3 Ge2 121.1(2)
C7 N2 C12 123.8(2)
C7 N2 Ge1 111.8(2)
C12 N2 Ge1 124.37(19)
C1 N1 C8 122.7(3)
C1 N1 Ge1 112.1(2)
C8 N1 Ge1 124.53(19)
C44 N4 C49 122.2(3)
C44 N4 Ge2 112.6(2)
C49 N4 Ge2 125.0(2)
C70 C69 C74 112.9(3)
C70 C69 B2 118.9(3)
C74 C69 B2 128.2(3)
C37 C32 C33 113.2(3)
C37 C32 B1 126.8(3)
C33 C32 B1 120.0(3)
F13 C35 C36 121.0(3)
F13 C35 C34 120.0(3)
C36 C35 C34 119.0(3)
F11 C33 C34 116.0(3)
F11 C33 C32 119.0(3)
C34 C33 C32 125.1(3)
F15 C37 C36 114.8(3)
F15 C37 C32 121.4(3)
C36 C37 C32 123.8(3)
N4 C49 C50 114.7(2)
N4 C49 H49A 108.6
C50 C49 H49A 108.6
N4 C49 H49B 108.6
C50 C49 H49B 108.6
H49A C49 H49B 107.6
F25 C68 C67 114.9(2)
F25 C68 C63 121.7(3)
C67 C68 C63 123.5(3)
F14 C36 C35 119.7(3)
F14 C36 C37 120.1(3)
C35 C36 C37 120.1(3)
F12 C34 C33 121.2(3)
F12 C34 C35 120.0(3)
C33 C34 C35 118.8(3)
C31 C26 C27 112.9(3)
C31 C26 B1 128.7(3)
C27 C26 B1 118.3(2)
N3 C38 C39 121.0(3)
N3 C38 C44 113.3(3)
C39 C38 C44 125.7(3)
F30 C74 C73 115.6(3)
F30 C74 C69 120.4(3)
C73 C74 C69 124.0(3)
N4 C44 C43 121.1(3)
N4 C44 C38 113.5(3)
C43 C44 C38 125.4(3)
C58 C57 C62 113.1(3)
C58 C57 B2 127.1(3)
C62 C57 B2 119.2(2)
F4 C24 C25 120.7(3)
F4 C24 C23 119.6(3)
C25 C24 C23 119.7(3)
N1 C1 C2 121.7(3)
N1 C1 C7 113.2(3)
C2 C1 C7 125.1(3)
F10 C31 C30 115.0(3)
F10 C31 C26 120.9(3)
C30 C31 C26 124.2(3)
F9 C30 C29 119.3(3)
F9 C30 C31 120.9(3)
C29 C30 C31 119.8(3)
C5 C6 C7 130.8(3)
C5 C6 H6 114.6
C7 C6 H6 114.6
O4 C53 C56 109.1(3)
O4 C53 C54 104.3(2)
C56 C53 C54 112.3(3)
O4 C53 C55 109.2(2)
C56 C53 C55 111.1(3)
C54 C53 C55 110.7(3)
F5 C25 C24 115.9(3)
F5 C25 C20 119.7(3)
C24 C25 C20 124.4(3)
F16 C58 C59 115.0(3)
F16 C58 C57 121.2(3)
C59 C58 C57 123.8(3)
F26 C70 C71 115.8(3)
F26 C70 C69 119.3(3)
C71 C70 C69 125.0(3)
F17 C59 C60 119.6(3)
F17 C59 C58 120.1(3)
C60 C59 C58 120.3(3)
C21 C20 C25 113.1(3)
C21 C20 B1 128.7(3)
C25 C20 B1 118.0(3)
C64 C63 C68 113.4(3)
C64 C63 B2 118.5(2)
C68 C63 B2 128.0(3)
N2 C7 C6 120.6(3)
N2 C7 C1 113.5(3)
C6 C7 C1 125.9(3)
F23 C66 C67 121.4(3)
F23 C66 C65 119.8(3)
C67 C66 C65 118.8(3)
F2 C22 C23 119.4(3)
F2 C22 C21 120.6(3)
C23 C22 C21 120.0(3)
F18 C60 C59 120.7(3)
F18 C60 C61 120.7(3)
C59 C60 C61 118.6(3)
F27 C71 C72 119.9(3)
F27 C71 C70 120.6(3)
C72 C71 C70 119.5(3)
N3 C45 C46 113.1(2)
N3 C45 H45A 109.0
C46 C45 H45A 109.0
N3 C45 H45B 109.0
C46 C45 H45B 109.0
H45A C45 H45B 107.8
C4 C5 C6 130.1(3)
C4 C5 H5 115.0
C6 C5 H5 115.0
C51 C50 C52 111.3(3)
C51 C50 C49 112.3(3)
C52 C50 C49 108.6(2)
C51 C50 H50 108.1
C52 C50 H50 108.1
C49 C50 H50 108.1
C47 C46 C48 111.6(3)
C47 C46 C45 112.3(3)
C48 C46 C45 108.8(3)
C47 C46 H46 108.0
C48 C46 H46 108.0
C45 C46 H46 108.0
F6 C27 C28 116.5(3)
F6 C27 C26 118.4(3)
C28 C27 C26 125.1(3)
F8 C29 C30 121.0(3)
F8 C29 C28 119.8(3)
C30 C29 C28 119.2(3)
C42 C43 C44 131.3(3)
C42 C43 H43 114.3
C44 C43 H43 114.3
F20 C62 C61 115.9(3)
F20 C62 C57 118.9(3)
C61 C62 C57 125.2(3)
F29 C73 C72 119.8(3)
F29 C73 C74 120.3(3)
C72 C73 C74 120.0(3)
F1 C21 C22 114.5(3)
F1 C21 C20 121.2(3)
C22 C21 C20 124.3(3)
F21 C64 C65 115.4(3)
F21 C64 C63 120.1(3)
C65 C64 C63 124.4(3)
C40 C39 C38 131.1(3)
C40 C39 H39 114.4
C38 C39 H39 114.4
N2 C12 C13 113.0(3)
N2 C12 H12A 109.0
C13 C12 H12A 109.0
N2 C12 H12B 109.0
C13 C12 H12B 109.0
H12A C12 H12B 107.8
C3 C4 C5 126.3(3)
C3 C4 H4 116.8
C5 C4 H4 116.8
C41 C42 C43 129.6(3)
C41 C42 H42 115.2
C43 C42 H42 115.2
C50 C52 H52A 109.5
C50 C52 H52B 109.5
H52A C52 H52B 109.5
C50 C52 H52C 109.5
H52A C52 H52C 109.5
H52B C52 H52C 109.5
C41 C40 C39 130.0(3)
C41 C40 H40 115.0
C39 C40 H40 115.0
F3 C23 C22 120.8(3)
F3 C23 C24 120.7(3)
C22 C23 C24 118.5(3)
F7 C28 C29 120.7(3)
F7 C28 C27 120.4(3)
C29 C28 C27 118.9(3)
F24 C67 C66 119.7(3)
F24 C67 C68 119.9(3)
C66 C67 C68 120.4(3)
F28 C72 C73 120.6(3)
F28 C72 C71 120.7(3)
C73 C72 C71 118.7(3)
F22 C65 C66 120.3(3)
F22 C65 C64 120.2(3)
C66 C65 C64 119.5(3)
O2 C16 C18 108.9(3)
O2 C16 C17 109.6(3)
C18 C16 C17 111.3(3)
O2 C16 C19 103.3(3)
C18 C16 C19 111.9(3)
C17 C16 C19 111.4(3)
C40 C41 C42 126.6(3)
C40 C41 H41 116.7
C42 C41 H41 116.7
C53 C54 H54A 109.5
C53 C54 H54B 109.5
H54A C54 H54B 109.5
C53 C54 H54C 109.5
H54A C54 H54C 109.5
H54B C54 H54C 109.5
C3 C2 C1 131.3(3)
C3 C2 H2 114.3
C1 C2 H2 114.3
F19 C61 C62 121.2(3)
F19 C61 C60 119.9(3)
C62 C61 C60 119.0(3)
C46 C47 H47A 109.5
C46 C47 H47B 109.5
H47A C47 H47B 109.5
C46 C47 H47C 109.5
H47A C47 H47C 109.5
H47B C47 H47C 109.5
C46 C48 H48A 109.5
C46 C48 H48B 109.5
H48A C48 H48B 109.5
C46 C48 H48C 109.5
H48A C48 H48C 109.5
H48B C48 H48C 109.5
N1 C8 C9 114.2(3)
N1 C8 H8A 108.7
C9 C8 H8A 108.7
N1 C8 H8B 108.7
C9 C8 H8B 108.7
H8A C8 H8B 107.6
C53 C55 H55A 109.5
C53 C55 H55B 109.5
H55A C55 H55B 109.5
C53 C55 H55C 109.5
H55A C55 H55C 109.5
H55B C55 H55C 109.5
C50 C51 H51A 109.5
C50 C51 H51B 109.5
H51A C51 H51B 109.5
C50 C51 H51C 109.5
H51A C51 H51C 109.5
H51B C51 H51C 109.5
C15 C13 C14 111.8(3)
C15 C13 C12 108.5(3)
C14 C13 C12 111.3(3)
C15 C13 H13 108.4
C14 C13 H13 108.4
C12 C13 H13 108.4
O3 B2 C69 109.2(2)
O3 B2 C63 107.0(2)
C69 B2 C63 112.0(2)
O3 B2 C57 112.8(2)
C69 B2 C57 113.6(2)
C63 B2 C57 101.9(2)
C53 C56 H56A 109.5
C53 C56 H56B 109.5
H56A C56 H56B 109.5
C53 C56 H56C 109.5
H56A C56 H56C 109.5
H56B C56 H56C 109.5
C16 C18 H18A 109.5
C16 C18 H18B 109.5
H18A C18 H18B 109.5
C16 C18 H18C 109.5
H18A C18 H18C 109.5
H18B C18 H18C 109.5
O1 B1 C26 112.5(2)
O1 B1 C32 108.8(2)
C26 B1 C32 112.0(2)
O1 B1 C20 106.7(2)
C26 B1 C20 104.2(2)
C32 B1 C20 112.5(2)
C11 C9 C10 110.3(3)
C11 C9 C8 112.9(3)
C10 C9 C8 108.4(3)
C11 C9 H9 108.4
C10 C9 H9 108.4
C8 C9 H9 108.4
C4 C3 C2 129.8(3)
C4 C3 H3 115.1
C2 C3 H3 115.1
C9 C11 H11A 109.5
C9 C11 H11B 109.5
H11A C11 H11B 109.5
C9 C11 H11C 109.5
H11A C11 H11C 109.5
H11B C11 H11C 109.5
C16 C17 H17A 109.5
C16 C17 H17B 109.5
H17A C17 H17B 109.5
C16 C17 H17C 109.5
H17A C17 H17C 109.5
H17B C17 H17C 109.5
C13 C14 H14A 109.5
C13 C14 H14B 109.5
H14A C14 H14B 109.5
C13 C14 H14C 109.5
H14A C14 H14C 109.5
H14B C14 H14C 109.5
C13 C15 H15A 109.5
C13 C15 H15B 109.5
H15A C15 H15B 109.5
C13 C15 H15C 109.5
H15A C15 H15C 109.5
H15B C15 H15C 109.5
C16 C19 H19A 109.5
C16 C19 H19B 109.5
H19A C19 H19B 109.5
C16 C19 H19C 109.5
H19A C19 H19C 109.5
H19B C19 H19C 109.5
C9 C10 H10A 109.5
C9 C10 H10B 109.5
H10A C10 H10B 109.5
C9 C10 H10C 109.5
H10A C10 H10C 109.5
H10B C10 H10C 109.5

loop_
_geom_bond_atom_site_label_1
_geom_bond_atom_site_label_2
_geom_bond_distance
Ge2 O3 1.7149(19)
Ge2 O4 1.7281(19)
Ge2 N3 1.847(2)
Ge2 N4 1.849(3)
Ge1 O1 1.712(2)
Ge1 O2 1.7237(18)
Ge1 N2 1.849(2)
Ge1 N1 1.851(3)
F5 C25 1.357(3)
F20 C62 1.352(3)
F30 C74 1.356(3)
F15 C37 1.353(3)
F25 C68 1.353(3)
F16 C58 1.359(3)
F1 C21 1.357(3)
F26 C70 1.362(3)
F10 C31 1.359(3)
F11 C33 1.355(3)
F6 C27 1.358(3)
F12 C34 1.339(3)
F13 C35 1.343(3)
F14 C36 1.348(3)
F29 C73 1.351(3)
F2 C22 1.350(3)
F24 C67 1.351(3)
F28 C72 1.341(3)
F23 C66 1.343(3)
F7 C28 1.351(3)
F3 C23 1.348(3)
F9 C30 1.351(3)
F21 C64 1.353(3)
F17 C59 1.350(3)
F18 C60 1.345(4)
F27 C71 1.342(3)
F4 C24 1.348(3)
O3 B2 1.502(3)
O4 C53 1.467(3)
F19 C61 1.344(3)
F8 C29 1.349(4)
O1 B1 1.505(3)
O2 C16 1.469(3)
F22 C65 1.350(4)
N3 C38 1.354(4)
N3 C45 1.471(3)
N2 C7 1.352(3)
N2 C12 1.473(4)
N1 C1 1.355(3)
N1 C8 1.471(4)
N4 C44 1.359(4)
N4 C49 1.480(4)
C69 C70 1.389(4)
C69 C74 1.390(4)
C69 B2 1.648(4)
C32 C37 1.388(4)
C32 C33 1.391(4)
C32 B1 1.661(4)
C35 C36 1.364(4)
C35 C34 1.387(4)
C33 C34 1.377(4)
C37 C36 1.386(4)
C49 C50 1.533(4)
C49 H49A 0.9900
C49 H49B 0.9900
C68 C67 1.384(4)
C68 C63 1.392(4)
C26 C31 1.383(4)
C26 C27 1.390(4)
C26 B1 1.657(4)
C38 C39 1.401(4)
C38 C44 1.461(4)
C74 C73 1.385(4)
C44 C43 1.395(4)
C57 C58 1.390(4)
C57 C62 1.393(4)
C57 B2 1.664(4)
C24 C25 1.376(4)
C24 C23 1.382(4)
C1 C2 1.399(4)
C1 C7 1.468(4)
C31 C30 1.380(4)
C30 C29 1.367(5)
C6 C5 1.385(4)
C6 C7 1.401(4)
C6 H6 0.9500
C53 C56 1.507(5)
C53 C54 1.515(4)
C53 C55 1.520(4)
C25 C20 1.392(4)
C58 C59 1.379(4)
C70 C71 1.376(4)
C59 C60 1.378(4)
C20 C21 1.387(4)
C20 B1 1.664(4)
C63 C64 1.385(4)
C63 B2 1.663(4)
C66 C67 1.359(4)
C66 C65 1.376(4)
C22 C23 1.366(4)
C22 C21 1.384(4)
C60 C61 1.382(4)
C71 C72 1.372(4)
C45 C46 1.536(4)
C45 H45A 0.9900
C45 H45B 0.9900
C5 C4 1.383(5)
C5 H5 0.9500
C50 C51 1.519(4)
C50 C52 1.522(4)
C50 H50 1.0000
C46 C47 1.527(4)
C46 C48 1.530(4)
C46 H46 1.0000
C27 C28 1.374(4)
C29 C28 1.373(4)
C43 C42 1.390(4)
C43 H43 0.9500
C62 C61 1.373(4)
C73 C72 1.372(4)
C64 C65 1.379(4)
C39 C40 1.382(4)
C39 H39 0.9500
C12 C13 1.536(4)
C12 H12A 0.9900
C12 H12B 0.9900
C4 C3 1.381(5)
C4 H4 0.9500
C42 C41 1.378(5)
C42 H42 0.9500
C52 H52A 0.9800
C52 H52B 0.9800
C52 H52C 0.9800
C40 C41 1.372(5)
C40 H40 0.9500
C16 C18 1.504(5)
C16 C17 1.514(5)
C16 C19 1.522(4)
C41 H41 0.9500
C54 H54A 0.9800
C54 H54B 0.9800
C54 H54C 0.9800
C2 C3 1.388(4)
C2 H2 0.9500
C47 H47A 0.9800
C47 H47B 0.9800
C47 H47C 0.9800
C48 H48A 0.9800
C48 H48B 0.9800
C48 H48C 0.9800
C8 C9 1.539(4)
C8 H8A 0.9900
C8 H8B 0.9900
C55 H55A 0.9800
C55 H55B 0.9800
C55 H55C 0.9800
C51 H51A 0.9800
C51 H51B 0.9800
C51 H51C 0.9800
C13 C15 1.511(5)
C13 C14 1.531(5)
C13 H13 1.0000
C56 H56A 0.9800
C56 H56B 0.9800
C56 H56C 0.9800
C18 H18A 0.9800
C18 H18B 0.9800
C18 H18C 0.9800
C9 C11 1.512(5)
C9 C10 1.527(5)
C9 H9 1.0000
C3 H3 0.9500
C11 H11A 0.9800
C11 H11B 0.9800
C11 H11C 0.9800
C17 H17A 0.9800
C17 H17B 0.9800
C17 H17C 0.9800
C14 H14A 0.9800
C14 H14B 0.9800
C14 H14C 0.9800
C15 H15A 0.9800
C15 H15B 0.9800
C15 H15C 0.9800
C19 H19A 0.9800
C19 H19B 0.9800
C19 H19C 0.9800
C10 H10A 0.9800
C10 H10B 0.9800
C10 H10C 0.9800
